data_4102298
loop_
_publ_author_name
'Amy L. Fuller'
'Lindesay A. S. Scott-Hayward'
'Yang Li'
'Michael B\"uhl'
'Alexandra M. Z. Slawin'
'J. Derek Woollins'

_publ_section_title
;
 Automated Chemical Crystallography
;
_journal_name_full 'Journal of the American Chemical Society'
_journal_page_first 5799
_journal_page_last 5802
_journal_paper_doi 10.1021/ja100247y
_journal_volume 132
_journal_year 2010
_chemical_formula_moiety 'C12 H10 Te2 '
_chemical_formula_sum 'C12 H10 Te2'
_chemical_formula_weight 409.41
_space_group_IT_number 19
_symmetry_cell_setting orthorhombic
_symmetry_Int_Tables_number 19
_symmetry_space_group_name_Hall 'P 2ac 2ab'
_symmetry_space_group_name_H-M 'P 21 21 21'
_cell_angle_alpha 90.0000
_cell_angle_beta 90.0000
_cell_angle_gamma 90.0000
_cell_formula_units_Z 4
_cell_length_a 5.1563(8)
_cell_length_b 8.5809(13)
_cell_length_c 26.784(4)
_cell_measurement_reflns_used 3482
_cell_measurement_temperature 125.1
_cell_measurement_theta_max 26.4
_cell_measurement_theta_min 2.3
_cell_volume 1185.1(3)
_computing_cell_refinement CrystalClear
_computing_data_collection CrystalClear
_computing_data_reduction CrystalStructure
_computing_publication_material 'CrystalStructure 3.8'
_computing_structure_refinement SHELXL
_computing_structure_solution SIR97
_diffrn_ambient_temperature 125
_diffrn_detector_area_resol_mean 14.63
_diffrn_measured_fraction_theta_full 0.971
_diffrn_measured_fraction_theta_max 0.971
_diffrn_measurement_device_type 'Rigaku Saturn'
_diffrn_measurement_method \w
_diffrn_radiation_type 'Mo K\a'
_diffrn_radiation_wavelength 0.71070
_diffrn_reflns_av_R_equivalents 0.030
_diffrn_reflns_limit_h_max 4
_diffrn_reflns_limit_h_min -6
_diffrn_reflns_limit_k_max 7
_diffrn_reflns_limit_k_min -10
_diffrn_reflns_limit_l_max 26
_diffrn_reflns_limit_l_min -31
_diffrn_reflns_number 3511
_diffrn_reflns_theta_full 25.00
_diffrn_reflns_theta_max 25.00
_exptl_absorpt_coefficient_mu 4.883
_exptl_absorpt_correction_T_max 0.377
_exptl_absorpt_correction_T_min 0.363
_exptl_absorpt_correction_type multi-scan
_exptl_absorpt_process_details 'Jacobson, R. (1998) Private communication'
_exptl_crystal_colour orange
_exptl_crystal_density_diffrn 2.294
_exptl_crystal_density_method 'not measured'
_exptl_crystal_description prism
_exptl_crystal_F_000 744.00
_exptl_crystal_size_max 0.20
_exptl_crystal_size_mid 0.20
_exptl_crystal_size_min 0.20
_refine_diff_density_max 1.10
_refine_diff_density_min -1.24
_refine_ls_abs_structure_details 'Flack, H. D. (1983), Acta Cryst. A39, 876-881.  750 Friedel Pairs'
_refine_ls_abs_structure_Flack 0.01(9)
_refine_ls_extinction_method none
_refine_ls_goodness_of_fit_ref 1.124
_refine_ls_hydrogen_treatment refall
_refine_ls_number_parameters 128
_refine_ls_number_reflns 1971
_refine_ls_R_factor_gt 0.0310
_refine_ls_shift/su_max 0.0020
_refine_ls_structure_factor_coef Fsqd
_refine_ls_weighting_details 'w = 1/[\s^2^(Fo^2^)+(0.0716P)^2^+2.6449P] where P=(Fo^2^+2Fc^2^)/3'
_refine_ls_weighting_scheme calc
_refine_ls_wR_factor_ref 0.1032
_reflns_number_gt 1936
_reflns_number_total 1971
_reflns_threshold_expression F^2^>2.0\s(F^2^)
_cod_data_source_file ja100247y_si_001_6.cif
_cod_data_source_block 3
_cod_original_formula_sum 'C12 H10 Te2 '
_cod_database_code 4102298

loop_
_symmetry_equiv_pos_site_id
_symmetry_equiv_pos_as_xyz
1 +X,+Y,+Z
2 1/2+X,1/2-Y,-Z
3 -X,1/2+Y,1/2-Z
4 1/2-X,-Y,1/2+Z

loop_
_atom_site_label
_atom_site_type_symbol
_atom_site_fract_x
_atom_site_fract_y
_atom_site_fract_z
_atom_site_U_iso_or_equiv
_atom_site_adp_type
_atom_site_occupancy
_atom_site_symmetry_multiplicity
_atom_site_calc_flag
_atom_site_refinement_flags
Te(1) Te 0.18571(10) 0.92837(6) 0.91334(2) 0.02480(18) Uani 1.00 1 d .
Te(2) Te -0.12315(10) 0.67375(6) 0.919616(19) 0.02303(17) Uani 1.00 1 d .
C(1) C 0.2112(15) 0.9548(9) 0.8339(2) 0.0227(16) Uani 1.00 1 d .
C(2) C 0.0426(17) 1.0539(10) 0.8095(3) 0.0317(18) Uani 1.00 1 d .
C(3) C 0.076(2) 1.0767(10) 0.7584(3) 0.038(2) Uani 1.00 1 d .
C(4) C 0.2669(18) 1.0043(9) 0.7324(3) 0.0276(18) Uani 1.00 1 d .
C(5) C 0.4342(19) 0.9085(10) 0.7573(3) 0.0331(19) Uani 1.00 1 d .
C(6) C 0.4093(18) 0.8810(10) 0.8080(3) 0.0321(18) Uani 1.00 1 d .
C(7) C 0.1760(14) 0.5033(9) 0.9203(3) 0.0204(14) Uani 1.00 1 d .
C(8) C 0.2528(16) 0.4301(10) 0.8760(2) 0.0257(16) Uani 1.00 1 d .
C(9) C 0.4505(18) 0.3173(9) 0.8775(3) 0.0303(18) Uani 1.00 1 d .
C(10) C 0.5737(15) 0.2826(8) 0.9217(3) 0.0263(16) Uani 1.00 1 d .
C(11) C 0.4921(16) 0.3544(9) 0.9660(3) 0.0280(17) Uani 1.00 1 d .
C(12) C 0.2961(15) 0.4642(8) 0.9642(2) 0.0217(16) Uani 1.00 1 d .
H(2) H -0.0929 1.1051 0.8270 0.038 Uiso 1.00 1 c R
H(3) H -0.0376 1.1452 0.7412 0.045 Uiso 1.00 1 c R
H(4) H 0.2839 1.0199 0.6974 0.033 Uiso 1.00 1 c R
H(5) H 0.5709 0.8595 0.7395 0.040 Uiso 1.00 1 c R
H(6) H 0.5255 0.8128 0.8247 0.039 Uiso 1.00 1 c R
H(8) H 0.1721 0.4563 0.8453 0.031 Uiso 1.00 1 c R
H(9) H 0.4994 0.2647 0.8478 0.036 Uiso 1.00 1 c R
H(10) H 0.7132 0.2103 0.9222 0.032 Uiso 1.00 1 c R
H(11) H 0.5708 0.3279 0.9969 0.034 Uiso 1.00 1 c R
H(12) H 0.2431 0.5138 0.9942 0.026 Uiso 1.00 1 c R

loop_
_atom_site_aniso_label
_atom_site_aniso_U_11
_atom_site_aniso_U_22
_atom_site_aniso_U_33
_atom_site_aniso_U_12
_atom_site_aniso_U_13
_atom_site_aniso_U_23
Te(1) 0.0288(3) 0.0226(2) 0.0230(3) -0.0024(2) 0.0031(2) -0.0029(2)
Te(2) 0.0186(2) 0.0238(2) 0.0267(3) -0.0002(2) 0.0009(2) 0.0018(2)
C(1) 0.024(3) 0.023(3) 0.022(3) -0.002(3) 0.002(3) 0.003(2)
C(2) 0.026(4) 0.040(4) 0.029(4) 0.010(4) 0.001(3) 0.003(3)
C(3) 0.033(4) 0.034(4) 0.046(5) -0.003(4) -0.006(4) 0.011(4)
C(4) 0.034(4) 0.029(4) 0.019(3) -0.007(4) -0.001(3) -0.000(3)
C(5) 0.033(4) 0.037(4) 0.030(4) 0.009(4) 0.004(3) 0.003(3)
C(6) 0.027(4) 0.035(4) 0.034(4) 0.012(3) -0.002(3) 0.005(3)
C(7) 0.017(3) 0.020(3) 0.024(3) 0.002(2) 0.001(3) -0.003(3)
C(8) 0.018(3) 0.035(4) 0.023(4) -0.002(4) 0.001(3) 0.000(3)
C(9) 0.036(4) 0.027(4) 0.028(4) 0.000(4) 0.007(3) -0.009(3)
C(10) 0.021(3) 0.020(3) 0.039(4) -0.002(3) 0.006(3) -0.000(3)
C(11) 0.036(4) 0.027(3) 0.021(3) -0.002(4) -0.002(3) 0.003(3)
C(12) 0.023(4) 0.021(3) 0.021(3) -0.003(2) -0.002(3) 0.000(2)

loop_
_atom_type_symbol
_atom_type_description
_atom_type_scat_dispersion_real
_atom_type_scat_dispersion_imag
_atom_type_scat_source
C C 0.003 0.002
;
International Tables for Crystallography
(1992, Vol. C, Tables 4.2.6.8 and 6.1.1.4)
;
H H 0.000 0.000
;
International Tables for Crystallography
(1992, Vol. C, Table 6.1.1.4)
;
Te Te -0.531 1.675
;
International Tables for Crystallography
(1992, Vol. C, Tables 4.2.6.8 and 6.1.1.4)
;

loop_
_geom_angle_atom_site_label_1
_geom_angle_atom_site_label_2
_geom_angle_atom_site_label_3
_geom_angle
_geom_angle_publ_flag
Te(2) Te(1) C(1) 100.5(2) yes
Te(1) Te(2) C(7) 97.4(2) yes
Te(1) C(1) C(2) 119.8(5) yes
Te(1) C(1) C(6) 119.6(5) yes
C(2) C(1) C(6) 120.4(7) yes
C(1) C(2) C(3) 118.3(8) yes
C(2) C(3) C(4) 122.1(8) yes
C(3) C(4) C(5) 118.8(8) yes
C(4) C(5) C(6) 121.6(8) yes
C(1) C(6) C(5) 118.8(8) yes
Te(2) C(7) C(8) 120.5(5) yes
Te(2) C(7) C(12) 120.2(5) yes
C(8) C(7) C(12) 119.3(7) yes
C(7) C(8) C(9) 119.4(7) yes
C(8) C(9) C(10) 120.5(7) yes
C(9) C(10) C(11) 119.6(7) yes
C(10) C(11) C(12) 119.4(7) yes
C(7) C(12) C(11) 121.7(7) yes
C(1) C(2) H(2) 120.8 no
C(3) C(2) H(2) 120.9 no
C(2) C(3) H(3) 118.9 no
C(4) C(3) H(3) 119.0 no
C(3) C(4) H(4) 120.6 no
C(5) C(4) H(4) 120.6 no
C(4) C(5) H(5) 119.2 no
C(6) C(5) H(5) 119.2 no
C(1) C(6) H(6) 120.6 no
C(5) C(6) H(6) 120.6 no
C(7) C(8) H(8) 120.3 no
C(9) C(8) H(8) 120.3 no
C(8) C(9) H(9) 119.7 no
C(10) C(9) H(9) 119.7 no
C(9) C(10) H(10) 120.2 no
C(11) C(10) H(10) 120.2 no
C(10) C(11) H(11) 120.3 no
C(12) C(11) H(11) 120.3 no
C(7) C(12) H(12) 119.1 no
C(11) C(12) H(12) 119.1 no

loop_
_geom_bond_atom_site_label_1
_geom_bond_atom_site_label_2
_geom_bond_distance
_geom_bond_publ_flag
Te(1) Te(2) 2.7089(7) yes
Te(1) C(1) 2.143(7) yes
Te(2) C(7) 2.126(7) yes
C(1) C(2) 1.382(11) yes
C(1) C(6) 1.388(12) yes
C(2) C(3) 1.393(12) yes
C(3) C(4) 1.355(13) yes
C(4) C(5) 1.366(12) yes
C(5) C(6) 1.384(12) yes
C(7) C(8) 1.398(11) yes
C(7) C(12) 1.372(10) yes
C(8) C(9) 1.406(12) yes
C(9) C(10) 1.376(12) yes
C(10) C(11) 1.401(11) yes
C(11) C(12) 1.383(11) yes
C(2) H(2) 0.950 no
C(3) H(3) 0.950 no
C(4) H(4) 0.950 no
C(5) H(5) 0.950 no
C(6) H(6) 0.950 no
C(8) H(8) 0.950 no
C(9) H(9) 0.950 no
C(10) H(10) 0.950 no
C(11) H(11) 0.950 no
C(12) H(12) 0.950 no

loop_
_geom_contact_atom_site_label_1
_geom_contact_atom_site_label_2
_geom_contact_distance
_geom_contact_site_symmetry_2
C(1) C(9) 3.544(11) 1_565
C(2) C(6) 3.587(12) 1_455
C(2) C(9) 3.586(12) 1_565
C(6) C(2) 3.587(12) 1_655
C(9) C(1) 3.544(11) 1_545
C(9) C(2) 3.586(12) 1_545
Te(1) H(10) 3.442 1_465
Te(1) H(11) 3.241 2_467
Te(1) H(12) 3.403 2_467
Te(2) H(4) 3.501 3_546
Te(2) H(6) 3.341 1_455
C(1) H(3) 3.452 3_546
C(1) H(9) 3.069 1_565
C(2) H(5) 3.495 1_455
C(2) H(5) 3.545 3_656
C(2) H(6) 3.399 1_455
C(2) H(9) 3.489 1_465
C(2) H(9) 3.142 1_565
C(3) H(5) 3.244 1_455
C(3) H(5) 3.033 3_656
C(3) H(8) 3.228 3_556
C(4) H(3) 3.375 3_546
C(4) H(5) 3.249 3_656
C(4) H(6) 3.239 3_656
C(4) H(8) 3.102 3_556
C(4) H(8) 3.586 3_656
C(4) H(9) 3.207 3_656
C(5) H(2) 3.504 1_655
C(5) H(3) 3.425 1_655
C(5) H(3) 3.047 3_546
C(5) H(8) 3.441 3_656
C(5) H(9) 3.092 3_656
C(6) H(2) 3.248 1_655
C(6) H(3) 3.083 3_546
C(6) H(4) 3.482 3_646
C(6) H(9) 3.492 1_565
C(7) H(10) 3.467 1_455
C(8) H(2) 3.561 1_545
C(8) H(4) 3.482 3_546
C(8) H(4) 3.190 3_646
C(8) H(5) 3.281 3_646
C(8) H(10) 3.582 1_455
C(9) H(2) 3.269 1_645
C(9) H(4) 2.988 3_646
C(9) H(5) 3.156 3_646
C(10) H(2) 3.422 1_645
C(10) H(11) 3.518 2_457
C(10) H(11) 3.496 2_557
C(10) H(12) 3.507 2_557
C(11) H(10) 3.369 2_457
C(11) H(11) 2.856 2_457
C(11) H(11) 3.513 2_557
C(11) H(12) 3.577 2_557
C(12) H(10) 3.417 2_457
C(12) H(11) 2.952 2_457
H(2) C(5) 3.504 1_455
H(2) C(6) 3.248 1_455
H(2) C(8) 3.561 1_565
H(2) C(9) 3.269 1_465
H(2) C(10) 3.422 1_465
H(2) H(5) 3.598 1_455
H(2) H(6) 3.188 1_455
H(2) H(8) 3.345 1_565
H(2) H(9) 2.570 1_465
H(2) H(9) 3.393 1_565
H(2) H(10) 2.884 1_465
H(3) C(1) 3.452 3_556
H(3) C(4) 3.375 3_556
H(3) C(5) 3.425 1_455
H(3) C(5) 3.047 3_556
H(3) C(6) 3.083 3_556
H(3) H(5) 3.176 1_455
H(3) H(5) 3.348 3_556
H(3) H(5) 3.073 3_656
H(3) H(6) 3.394 3_556
H(3) H(6) 3.488 3_656
H(3) H(8) 2.912 3_556
H(4) Te(2) 3.501 3_556
H(4) C(6) 3.482 3_656
H(4) C(8) 3.482 3_556
H(4) C(8) 3.190 3_656
H(4) C(9) 2.988 3_656
H(4) H(5) 3.451 3_656
H(4) H(6) 2.763 3_656
H(4) H(8) 2.671 3_556
H(4) H(8) 3.078 3_656
H(4) H(9) 2.740 3_656
H(5) C(2) 3.495 1_655
H(5) C(2) 3.545 3_646
H(5) C(3) 3.244 1_655
H(5) C(3) 3.033 3_646
H(5) C(4) 3.249 3_646
H(5) C(8) 3.281 3_656
H(5) C(9) 3.156 3_656
H(5) H(2) 3.598 1_655
H(5) H(3) 3.176 1_655
H(5) H(3) 3.348 3_546
H(5) H(3) 3.073 3_646
H(5) H(4) 3.451 3_646
H(5) H(8) 2.756 3_656
H(5) H(9) 2.500 3_656
H(6) Te(2) 3.341 1_655
H(6) C(2) 3.399 1_655
H(6) C(4) 3.239 3_646
H(6) H(2) 3.188 1_655
H(6) H(3) 3.394 3_546
H(6) H(3) 3.488 3_646
H(6) H(4) 2.763 3_646
H(8) C(3) 3.228 3_546
H(8) C(4) 3.102 3_546
H(8) C(4) 3.586 3_646
H(8) C(5) 3.441 3_646
H(8) H(2) 3.345 1_545
H(8) H(3) 2.912 3_546
H(8) H(4) 2.671 3_546
H(8) H(4) 3.078 3_646
H(8) H(5) 2.756 3_646
H(9) C(1) 3.069 1_545
H(9) C(2) 3.142 1_545
H(9) C(2) 3.489 1_645
H(9) C(4) 3.207 3_646
H(9) C(5) 3.092 3_646
H(9) C(6) 3.492 1_545
H(9) H(2) 3.393 1_545
H(9) H(2) 2.570 1_645
H(9) H(4) 2.740 3_646
H(9) H(5) 2.500 3_646
H(10) Te(1) 3.442 1_645
H(10) C(7) 3.467 1_655
H(10) C(8) 3.582 1_655
H(10) C(11) 3.369 2_557
H(10) C(12) 3.417 2_557
H(10) H(2) 2.884 1_645
H(10) H(11) 2.864 2_557
H(10) H(12) 2.955 2_557
H(11) Te(1) 3.241 2_567
H(11) C(10) 3.496 2_457
H(11) C(10) 3.518 2_557
H(11) C(11) 3.513 2_457
H(11) C(11) 2.856 2_557
H(11) C(12) 2.952 2_557
H(11) H(10) 2.864 2_457
H(11) H(11) 2.909 2_457
H(11) H(11) 2.909 2_557
H(11) H(12) 3.073 2_557
H(12) Te(1) 3.403 2_567
H(12) C(10) 3.507 2_457
H(12) C(11) 3.577 2_457
H(12) H(10) 2.955 2_457
H(12) H(11) 3.073 2_457

loop_
_geom_torsion_atom_site_label_1
_geom_torsion_atom_site_label_2
_geom_torsion_atom_site_label_3
_geom_torsion_atom_site_label_4
_geom_torsion
Te(2) Te(1) C(1) C(2) 94.3(6)
Te(2) Te(1) C(1) C(6) -90.3(6)
C(1) Te(1) Te(2) C(7) 90.7(3)
Te(1) Te(2) C(7) C(8) -95.2(6)
Te(1) Te(2) C(7) C(12) 84.7(6)
Te(1) C(1) C(2) C(3) 175.5(6)
Te(1) C(1) C(6) C(5) -175.3(6)
C(2) C(1) C(6) C(5) -0.0(12)
C(6) C(1) C(2) C(3) 0.2(9)
C(1) C(2) C(3) C(4) 0.5(12)
C(2) C(3) C(4) C(5) -1.4(14)
C(3) C(4) C(5) C(6) 1.6(14)
C(4) C(5) C(6) C(1) -0.9(13)
Te(2) C(7) C(8) C(9) -179.7(5)
Te(2) C(7) C(12) C(11) -179.7(6)
C(8) C(7) C(12) C(11) 0.2(8)
C(12) C(7) C(8) C(9) 0.3(9)
C(7) C(8) C(9) C(10) -2.1(12)
C(8) C(9) C(10) C(11) 3.3(12)
C(9) C(10) C(11) C(12) -2.7(12)
C(10) C(11) C(12) C(7) 1.0(12)
